data_7132712
loop_
_publ_author_name
'Koch, Katelyn N.'
'Teo, Aaron J.'
'Wheeler, Kraig A.'

_publ_section_title
;
 Dual space divergence in small molecule quasiracemates: benzoyl leucine
 and phenylalanine assemblies.
;
_journal_issue 20
_journal_name_full 'Chemical communications (Cambridge, England)'
_journal_page_first 2800
_journal_page_last 2803
_journal_paper_doi 10.1039/d3cc06212k
_journal_volume 60
_journal_year 2024
_chemical_absolute_configuration rmad
_chemical_formula_moiety 'C16 H15 N O3, C17 H14 F3 N O3'
_chemical_formula_sum 'C33 H29 F3 N2 O6'
_chemical_formula_weight 606.58
_space_group_crystal_system monoclinic
_space_group_IT_number 4
_space_group_name_Hall 'P 2yb'
_space_group_name_H-M_alt 'P 1 21 1'
_atom_sites_solution_hydrogens mixed
_atom_sites_solution_primary dual
_audit_creation_date 2023-12-14
_audit_creation_method
;
Olex2 1.5
(compiled 2023.08.24 svn.re1ec1418 for OlexSys, GUI svn.r6817)
;
_audit_update_record
;
2023-12-18 deposited with the CCDC.	2024-02-12 downloaded from the CCDC.
;
_cell_angle_alpha 90
_cell_angle_beta 117.118(3)
_cell_angle_gamma 90
_cell_formula_units_Z 2
_cell_length_a 12.9498(11)
_cell_length_b 9.6063(8)
_cell_length_c 13.1925(11)
_cell_measurement_reflns_used 9887
_cell_measurement_temperature 100(2)
_cell_measurement_theta_max 68.32
_cell_measurement_theta_min 3.76
_cell_volume 1460.7(2)
_computing_cell_refinement 'SAINT+ V8.40B (Bruker AXS Inc., 2020)'
_computing_data_collection 'APEX4 Ver. 8.38A (Bruker-AXS, 2022)'
_computing_data_reduction 'SAINT+ Ve8.40B (Bruker-AXS, 2020)'
_computing_molecular_graphics 'Olex2 1.5 (Dolomanov et al., 2009)'
_computing_publication_material 'Olex2 1.5 (Dolomanov et al., 2009)'
_computing_structure_refinement 'XL  (Sheldrick, 2008)'
_computing_structure_solution 'XT (Sheldrick, 2018/2)'
_diffrn_ambient_temperature 100(2)
_diffrn_detector '100 \\times 140 mm^2^ CMOS sensor'
_diffrn_detector_area_resol_mean 7.9
_diffrn_detector_type 'Bruker PHOTON II'
_diffrn_measured_fraction_theta_full 0.996
_diffrn_measured_fraction_theta_max 0.995
_diffrn_measurement_device '\k-geometry four-circle diffractometer'
_diffrn_measurement_device_type 'Bruker D8 Venture'
_diffrn_measurement_method '\w and \f scans'
_diffrn_radiation_collimation 'focusing mirror'
_diffrn_radiation_detector 'Bruker PHOTON II'
_diffrn_radiation_monochromator 'multilayer mirror'
_diffrn_radiation_probe x-ray
_diffrn_radiation_type CuK\a
_diffrn_radiation_wavelength 1.54178
_diffrn_radiation_xray_symbol K-L~3~
_diffrn_reflns_av_R_equivalents 0.0292
_diffrn_reflns_av_unetI/netI 0.0220
_diffrn_reflns_Laue_measured_fraction_full 0.996
_diffrn_reflns_Laue_measured_fraction_max 0.995
_diffrn_reflns_limit_h_max 15
_diffrn_reflns_limit_h_min -15
_diffrn_reflns_limit_k_max 11
_diffrn_reflns_limit_k_min -10
_diffrn_reflns_limit_l_max 15
_diffrn_reflns_limit_l_min -15
_diffrn_reflns_number 24713
_diffrn_reflns_point_group_measured_fraction_full 0.979
_diffrn_reflns_point_group_measured_fraction_max 0.976
_diffrn_reflns_theta_full 67.679
_diffrn_reflns_theta_max 68.317
_diffrn_reflns_theta_min 3.764
_diffrn_source 'microfocus sealed X-ray tube'
_diffrn_source_type 'Incoatec I\mS 3.0'
_exptl_absorpt_coefficient_mu 0.910
_exptl_absorpt_correction_T_max 0.7531
_exptl_absorpt_correction_T_min 0.6393
_exptl_absorpt_correction_type multi-scan
_exptl_absorpt_process_details 'SADABS-2016/2 (Krause et al., 2015) was used for absorption correction.'
_exptl_crystal_colour 'clear colourless'
_exptl_crystal_colour_lustre clear
_exptl_crystal_colour_primary colourless
_exptl_crystal_density_diffrn 1.379
_exptl_crystal_density_method 'not measured'
_exptl_crystal_description plate
_exptl_crystal_F_000 632
_exptl_crystal_recrystallization_method 'Re-crystallisation from solvent: MeOH'
_exptl_crystal_size_max 0.441
_exptl_crystal_size_mid 0.326
_exptl_crystal_size_min 0.058
_refine_diff_density_max 0.183
_refine_diff_density_min -0.205
_refine_diff_density_rms 0.037
_refine_ls_abs_structure_details
;
 Flack x determined using 2276 quotients [(I+)-(I-)]/[(I+)+(I-)]
 (Parsons, Flack and Wagner, Acta Cryst. B69 (2013) 249-259).
;
_refine_ls_abs_structure_Flack 0.15(4)
_refine_ls_extinction_method none
_refine_ls_goodness_of_fit_ref 1.092
_refine_ls_hydrogen_treatment mixed
_refine_ls_matrix_type full
_refine_ls_number_parameters 409
_refine_ls_number_reflns 5234
_refine_ls_number_restraints 1
_refine_ls_restrained_S_all 1.092
_refine_ls_R_factor_all 0.0273
_refine_ls_R_factor_gt 0.0261
_refine_ls_shift/su_max 0.000
_refine_ls_shift/su_mean 0.000
_refine_ls_structure_factor_coef Fsqd
_refine_ls_weighting_details 'w=1/[\s^2^(Fo^2^)+(0.0340P)^2^+0.2732P] where P=(Fo^2^+2Fc^2^)/3'
_refine_ls_weighting_scheme calc
_refine_ls_wR_factor_gt 0.0660
_refine_ls_wR_factor_ref 0.0671
_reflns_Friedel_coverage 0.844
_reflns_Friedel_fraction_full 0.958
_reflns_Friedel_fraction_max 0.955
_reflns_number_gt 5093
_reflns_number_total 5234
_reflns_threshold_expression 'I > 2\s(I)'
_cod_data_source_file d3cc06212k2.cif
_cod_data_source_block 22kaw16a
_cod_depositor_comments
;
The following automatic conversions were performed:

data item '_atom_sites_solution_primary' value 'Dual' was changed to
'dual' in accordance with the
/home/data/users/saulius/crontab/automatic-downloads/rss-feeds/RSC/lib/dictionaries/cif_core.dic
dictionary named 'cif_core.dic' version 2.4.2 last updated on
2011-04-26.

data item '_diffrn_radiation_probe' value 'X-ray' was changed to
'x-ray' in accordance with the
/home/data/users/saulius/crontab/automatic-downloads/rss-feeds/RSC/lib/dictionaries/cif_core.dic
dictionary named 'cif_core.dic' version 2.4.2 last updated on
2011-04-26.

Automatic conversion script
Id: cif_fix_values 8170 2020-07-09 18:12:32Z antanas 

 Adding full bibliography for 7132699--7132715.cif.
;
_cod_database_code 7132712
_shelx_shelxl_version_number 2019/1
_shelx_space_group_comment
;
The symmetry employed for this shelxl refinement is uniquely defined
by the following loop, which should always be used as a source of
symmetry information in preference to the above space-group names.
They are only intended as comments.
;
_olex2_refinement_description
;
1. Fixed Uiso
 At 1.2 times of:
  All C(H) groups, All C(H,H) groups, All N(H) groups
 At 1.5 times of:
  All O(H) groups
2.a Ternary CH refined with riding coordinates:
 C9A(H9A), C9B(H9B)
2.b Secondary CH2 refined with riding coordinates:
 C10A(H10C,H10D), C10B(H10A,H10B)
2.c Aromatic/amide H refined with riding coordinates:
 C3A(H3A), C4A(H4A), C5A(H5A), C6A(H6A), C7A(H7A), C12A(H12A), C13A(H13A),
 C14A(H14A), C15A(H15A), C16A(H16A), C3B(H3B), C4B(H4B), C6B(H6B), C7B(H7B),
 C12B(H12B), C13B(H13B), C14B(H14B), C15B(H15B), C16B(H16B)
;
_olex2_submission_special_instructions 'No special instructions were received'

loop_
_space_group_symop_operation_xyz
'x, y, z'
'-x, y+1/2, -z'

loop_
_atom_site_label
_atom_site_type_symbol
_atom_site_fract_x
_atom_site_fract_y
_atom_site_fract_z
_atom_site_U_iso_or_equiv
_atom_site_adp_type
_atom_site_occupancy
_atom_site_site_symmetry_order
_atom_site_calc_flag
_atom_site_refinement_flags_posn
_atom_site_refinement_flags_adp
_atom_site_refinement_flags_occupancy
_atom_site_disorder_assembly
_atom_site_disorder_group
O1A O 0.38416(12) 0.91141(16) 0.90181(12) 0.0207(3) Uani 1 1 d . . . . .
O2A O 0.56232(12) 0.59734(16) 0.94153(12) 0.0223(3) Uani 1 1 d . . . . .
H2A H 0.581(2) 0.542(3) 1.000(2) 0.033 Uiso 1 1 d . U . . .
O3A O 0.37793(11) 0.55947(15) 0.90629(11) 0.0183(3) Uani 1 1 d . . . . .
N1A N 0.30637(15) 0.77519(18) 0.74774(14) 0.0154(3) Uani 1 1 d . . . . .
H1A H 0.247(2) 0.733(3) 0.702(2) 0.018 Uiso 1 1 d . U . . .
C1A C 0.29637(16) 0.8734(2) 0.81432(16) 0.0155(4) Uani 1 1 d . . . . .
C2A C 0.17876(16) 0.9338(2) 0.78133(16) 0.0167(4) Uani 1 1 d . . . . .
C3A C 0.16186(18) 1.0095(2) 0.86249(17) 0.0206(4) Uani 1 1 d . . . . .
H3A H 0.225074 1.024645 0.935647 0.025 Uiso 1 1 calc R U . . .
C4A C 0.05300(18) 1.0632(2) 0.83718(18) 0.0236(4) Uani 1 1 d . . . . .
H4A H 0.041829 1.113800 0.893275 0.028 Uiso 1 1 calc R U . . .
C5A C -0.03916(17) 1.0428(2) 0.73010(18) 0.0222(4) Uani 1 1 d . . . . .
H5A H -0.113464 1.079576 0.712801 0.027 Uiso 1 1 calc R U . . .
C6A C -0.02295(18) 0.9687(2) 0.64805(17) 0.0221(4) Uani 1 1 d . . . . .
H6A H -0.086088 0.955092 0.574575 0.027 Uiso 1 1 calc R U . . .
C7A C 0.08557(17) 0.9143(2) 0.67341(17) 0.0185(4) Uani 1 1 d . . . . .
H7A H 0.096450 0.863746 0.617139 0.022 Uiso 1 1 calc R U . . .
C8A C 0.44921(16) 0.6150(2) 0.88396(16) 0.0164(4) Uani 1 1 d . . . . .
C9A C 0.41701(16) 0.7077(2) 0.77995(16) 0.0166(4) Uani 1 1 d . . . . .
H9A H 0.478167 0.780581 0.798748 0.020 Uiso 1 1 calc R U . . .
C10A C 0.41267(17) 0.6173(2) 0.68182(16) 0.0188(4) Uani 1 1 d . . . . .
H10C H 0.483349 0.558937 0.710358 0.023 Uiso 1 1 calc R U . . .
H10D H 0.344806 0.554418 0.655389 0.023 Uiso 1 1 calc R U . . .
C11A C 0.40439(17) 0.7031(2) 0.58251(16) 0.0186(4) Uani 1 1 d . . . . .
C12A C 0.50484(17) 0.7401(2) 0.57457(17) 0.0206(4) Uani 1 1 d . . . . .
H12A H 0.578172 0.707518 0.630113 0.025 Uiso 1 1 calc R U . . .
C13A C 0.4984(2) 0.8242(2) 0.48619(19) 0.0237(4) Uani 1 1 d . . . . .
H13A H 0.567106 0.848234 0.481149 0.028 Uiso 1 1 calc R U . . .
C14A C 0.3919(2) 0.8730(2) 0.40548(18) 0.0251(5) Uani 1 1 d . . . . .
H14A H 0.387532 0.930972 0.345317 0.030 Uiso 1 1 calc R U . . .
C15A C 0.29146(19) 0.8371(3) 0.41248(18) 0.0265(5) Uani 1 1 d . . . . .
H15A H 0.218441 0.871040 0.357313 0.032 Uiso 1 1 calc R U . . .
C16A C 0.29765(18) 0.7515(2) 0.50024(17) 0.0226(4) Uani 1 1 d . . . . .
H16A H 0.228593 0.726071 0.504004 0.027 Uiso 1 1 calc R U . . .
F1B F 0.74894(11) 0.14003(16) 0.87046(14) 0.0427(4) Uani 1 1 d . . . . .
F2B F 0.67981(11) 0.01994(16) 0.71628(11) 0.0352(3) Uani 1 1 d . . . . .
F3B F 0.67975(11) -0.06257(15) 0.86750(12) 0.0367(3) Uani 1 1 d . . . . .
O1B O 0.12066(12) 0.24018(16) 0.58910(12) 0.0203(3) Uani 1 1 d . . . . .
O2B O -0.06607(12) 0.54931(17) 0.57572(12) 0.0222(3) Uani 1 1 d . . . . .
H2B H -0.081(2) 0.616(3) 0.521(2) 0.033 Uiso 1 1 d . U . . .
O3B O 0.11746(11) 0.59344(15) 0.61255(11) 0.0197(3) Uani 1 1 d . . . . .
N1B N 0.19334(14) 0.36351(18) 0.75149(14) 0.0170(3) Uani 1 1 d . . . . .
H1B H 0.254(2) 0.399(3) 0.806(2) 0.020 Uiso 1 1 d . U . . .
C1B C 0.20492(16) 0.2744(2) 0.67921(16) 0.0153(4) Uani 1 1 d . . . . .
C2B C 0.32518(16) 0.2190(2) 0.71456(16) 0.0155(4) Uani 1 1 d . . . . .
C3B C 0.34281(17) 0.1308(2) 0.64017(17) 0.0202(4) Uani 1 1 d . . . . .
H3B H 0.279417 0.106709 0.569246 0.024 Uiso 1 1 calc R U . . .
C4B C 0.45249(18) 0.0776(2) 0.66897(18) 0.0214(4) Uani 1 1 d . . . . .
H4B H 0.463999 0.016305 0.618517 0.026 Uiso 1 1 calc R U . . .
C5B C 0.54503(17) 0.1147(2) 0.77184(17) 0.0187(4) Uani 1 1 d . . . . .
C6B C 0.52904(17) 0.2016(2) 0.84708(17) 0.0189(4) Uani 1 1 d . . . . .
H6B H 0.592943 0.225975 0.917538 0.023 Uiso 1 1 calc R U . . .
C7B C 0.41901(17) 0.2531(2) 0.81908(16) 0.0185(4) Uani 1 1 d . . . . .
H7B H 0.407479 0.311619 0.871082 0.022 Uiso 1 1 calc R U . . .
C8B C 0.04749(16) 0.5311(2) 0.63296(16) 0.0160(4) Uani 1 1 d . . . . .
C9B C 0.08241(16) 0.4244(2) 0.72878(16) 0.0163(4) Uani 1 1 d . . . . .
H9B H 0.022183 0.349677 0.705867 0.020 Uiso 1 1 calc R U . . .
C10B C 0.09871(17) 0.4918(2) 0.84195(16) 0.0207(4) Uani 1 1 d . . . . .
H10A H 0.137080 0.423112 0.903934 0.025 Uiso 1 1 calc R U . . .
H10B H 0.151943 0.572042 0.858594 0.025 Uiso 1 1 calc R U . . .
C11B C -0.01020(16) 0.5413(2) 0.84463(15) 0.0181(4) Uani 1 1 d . . . . .
C12B C -0.08212(18) 0.4480(2) 0.86312(17) 0.0224(4) Uani 1 1 d . . . . .
H12B H -0.062972 0.351828 0.872807 0.027 Uiso 1 1 calc R U . . .
C13B C -0.18152(18) 0.4941(2) 0.86755(18) 0.0243(5) Uani 1 1 d . . . . .
H13B H -0.230514 0.429224 0.879066 0.029 Uiso 1 1 calc R U . . .
C14B C -0.20961(18) 0.6338(3) 0.85533(18) 0.0265(5) Uani 1 1 d . . . . .
H14B H -0.277561 0.665258 0.858606 0.032 Uiso 1 1 calc R U . . .
C15B C -0.1380(2) 0.7273(3) 0.8383(2) 0.0358(6) Uani 1 1 d . . . . .
H15B H -0.156683 0.823615 0.830171 0.043 Uiso 1 1 calc R U . . .
C16B C -0.0388(2) 0.6816(3) 0.8329(2) 0.0302(5) Uani 1 1 d . . . . .
H16B H 0.009770 0.746881 0.821128 0.036 Uiso 1 1 calc R U . . .
C17B C 0.66277(17) 0.0544(2) 0.80588(18) 0.0232(4) Uani 1 1 d . . . . .

loop_
_atom_site_aniso_label
_atom_site_aniso_U_11
_atom_site_aniso_U_22
_atom_site_aniso_U_33
_atom_site_aniso_U_23
_atom_site_aniso_U_13
_atom_site_aniso_U_12
O1A 0.0170(7) 0.0225(8) 0.0186(7) -0.0049(6) 0.0046(6) -0.0009(6)
O2A 0.0149(7) 0.0278(9) 0.0215(7) 0.0099(6) 0.0061(6) 0.0030(6)
O3A 0.0169(7) 0.0193(8) 0.0187(7) 0.0009(6) 0.0080(6) -0.0019(6)
N1A 0.0135(8) 0.0155(9) 0.0149(8) -0.0013(6) 0.0046(6) -0.0013(7)
C1A 0.0181(10) 0.0144(10) 0.0142(9) 0.0022(7) 0.0076(8) -0.0018(7)
C2A 0.0176(10) 0.0137(10) 0.0193(10) 0.0041(7) 0.0087(8) 0.0000(8)
C3A 0.0199(10) 0.0194(12) 0.0210(10) -0.0023(8) 0.0079(8) 0.0003(8)
C4A 0.0231(10) 0.0232(12) 0.0262(10) -0.0024(9) 0.0127(9) 0.0031(9)
C5A 0.0186(10) 0.0207(11) 0.0281(10) 0.0079(9) 0.0112(8) 0.0060(8)
C6A 0.0200(10) 0.0230(11) 0.0186(9) 0.0063(8) 0.0047(8) 0.0028(8)
C7A 0.0212(10) 0.0158(11) 0.0173(9) 0.0033(8) 0.0077(8) 0.0021(8)
C8A 0.0155(9) 0.0159(10) 0.0161(9) -0.0021(7) 0.0057(7) 0.0001(7)
C9A 0.0140(9) 0.0175(11) 0.0178(9) 0.0010(8) 0.0069(8) -0.0010(7)
C10A 0.0202(9) 0.0176(10) 0.0185(9) 0.0006(8) 0.0088(8) 0.0018(8)
C11A 0.0244(10) 0.0151(10) 0.0176(9) -0.0019(8) 0.0108(8) 0.0006(8)
C12A 0.0214(10) 0.0186(10) 0.0237(10) -0.0021(8) 0.0118(8) 0.0023(8)
C13A 0.0292(11) 0.0209(11) 0.0278(11) -0.0024(8) 0.0190(9) -0.0020(8)
C14A 0.0373(12) 0.0216(11) 0.0202(10) 0.0013(8) 0.0165(9) -0.0010(9)
C15A 0.0264(11) 0.0311(13) 0.0190(10) 0.0021(9) 0.0077(9) 0.0032(9)
C16A 0.0214(10) 0.0271(12) 0.0190(10) -0.0019(8) 0.0091(8) -0.0018(8)
F1B 0.0175(6) 0.0364(9) 0.0651(10) -0.0163(7) 0.0108(6) -0.0013(6)
F2B 0.0270(7) 0.0480(9) 0.0367(7) 0.0000(6) 0.0199(6) 0.0107(6)
F3B 0.0324(7) 0.0320(8) 0.0489(8) 0.0159(6) 0.0212(6) 0.0164(6)
O1B 0.0166(7) 0.0196(8) 0.0210(7) -0.0039(6) 0.0054(6) 0.0009(6)
O2B 0.0137(6) 0.0257(8) 0.0236(7) 0.0076(7) 0.0054(6) 0.0029(6)
O3B 0.0173(7) 0.0191(8) 0.0208(7) -0.0013(5) 0.0069(6) -0.0042(6)
N1B 0.0116(8) 0.0178(9) 0.0182(8) -0.0025(7) 0.0039(7) 0.0017(7)
C1B 0.0157(10) 0.0122(10) 0.0171(9) 0.0026(7) 0.0067(8) 0.0010(7)
C2B 0.0168(9) 0.0117(10) 0.0185(9) 0.0025(7) 0.0085(8) 0.0014(7)
C3B 0.0179(10) 0.0202(11) 0.0203(10) -0.0027(8) 0.0067(8) -0.0007(8)
C4B 0.0222(10) 0.0172(11) 0.0270(10) -0.0038(8) 0.0132(9) 0.0008(8)
C5B 0.0176(9) 0.0157(10) 0.0237(10) 0.0036(8) 0.0102(8) 0.0015(8)
C6B 0.0171(9) 0.0181(11) 0.0188(10) 0.0007(8) 0.0059(8) 0.0021(7)
C7B 0.0202(10) 0.0161(11) 0.0186(10) -0.0008(8) 0.0082(8) 0.0019(8)
C8B 0.0153(9) 0.0134(10) 0.0174(9) -0.0044(7) 0.0058(7) 0.0002(7)
C9B 0.0143(9) 0.0148(10) 0.0190(9) -0.0002(8) 0.0069(7) 0.0022(7)
C10B 0.0170(9) 0.0250(11) 0.0176(9) -0.0012(8) 0.0059(8) 0.0046(8)
C11B 0.0165(9) 0.0233(11) 0.0132(8) 0.0009(8) 0.0056(7) 0.0036(8)
C12B 0.0284(11) 0.0191(11) 0.0204(10) -0.0014(8) 0.0119(8) 0.0004(8)
C13B 0.0244(10) 0.0293(12) 0.0226(10) -0.0054(8) 0.0137(9) -0.0062(9)
C14B 0.0197(10) 0.0365(13) 0.0260(11) 0.0043(9) 0.0127(9) 0.0074(9)
C15B 0.0362(13) 0.0275(13) 0.0544(15) 0.0163(11) 0.0299(12) 0.0163(10)
C16B 0.0319(12) 0.0225(12) 0.0467(14) 0.0110(10) 0.0272(11) 0.0060(9)
C17B 0.0207(10) 0.0194(11) 0.0299(10) -0.0010(9) 0.0119(9) 0.0017(8)

loop_
_atom_type_symbol
_atom_type_description
_atom_type_scat_dispersion_real
_atom_type_scat_dispersion_imag
_atom_type_scat_source
C C 0.0181 0.0091 'International Tables Vol C Tables 4.2.6.8 and 6.1.1.4'
H H 0.0000 0.0000 'International Tables Vol C Tables 4.2.6.8 and 6.1.1.4'
N N 0.0311 0.0180 'International Tables Vol C Tables 4.2.6.8 and 6.1.1.4'
O O 0.0492 0.0322 'International Tables Vol C Tables 4.2.6.8 and 6.1.1.4'
F F 0.0727 0.0534 'International Tables Vol C Tables 4.2.6.8 and 6.1.1.4'

loop_
_exptl_crystal_face_index_h
_exptl_crystal_face_index_k
_exptl_crystal_face_index_l
_exptl_crystal_face_perp_dist
-1.00 1.00 0.00 0.0670
-1.00 -1.00 1.00 0.1680
-1.00 0.00 -1.00 0.1860
-1.00 0.00 1.00 0.0260
0.00 1.00 1.00 0.1070
0.00 -1.00 -1.00 0.1710
0.00 0.00 1.00 0.0820
0.00 0.00 -1.00 0.1530
0.00 1.00 -1.00 0.0850
0.00 -1.00 1.00 0.2060
1.00 -1.00 0.00 0.2200
1.00 1.00 -1.00 0.1000
1.00 0.00 -1.00 0.0290

loop_
_geom_angle_atom_site_label_1
_geom_angle_atom_site_label_2
_geom_angle_atom_site_label_3
_geom_angle
_geom_angle_site_symmetry_1
_geom_angle_site_symmetry_3
_geom_angle_publ_flag
C8A O2A H2A 112.2(18) . . ?
C1A N1A H1A 119.5(17) . . ?
C1A N1A C9A 120.20(17) . . ?
C9A N1A H1A 116.8(18) . . ?
O1A C1A N1A 119.58(18) . . ?
O1A C1A C2A 122.16(18) . . ?
N1A C1A C2A 118.26(17) . . ?
C3A C2A C1A 118.33(17) . . ?
C3A C2A C7A 119.22(18) . . ?
C7A C2A C1A 122.43(18) . . ?
C2A C3A H3A 119.8 . . ?
C4A C3A C2A 120.43(18) . . ?
C4A C3A H3A 119.8 . . ?
C3A C4A H4A 120.0 . . ?
C5A C4A C3A 119.98(19) . . ?
C5A C4A H4A 120.0 . . ?
C4A C5A H5A 120.0 . . ?
C4A C5A C6A 120.05(19) . . ?
C6A C5A H5A 120.0 . . ?
C5A C6A H6A 120.0 . . ?
C5A C6A C7A 120.02(19) . . ?
C7A C6A H6A 120.0 . . ?
C2A C7A H7A 119.9 . . ?
C6A C7A C2A 120.28(19) . . ?
C6A C7A H7A 119.9 . . ?
O2A C8A C9A 111.69(16) . . ?
O3A C8A O2A 124.92(18) . . ?
O3A C8A C9A 123.29(17) . . ?
N1A C9A C8A 110.69(15) . . ?
N1A C9A H9A 109.0 . . ?
N1A C9A C10A 110.72(16) . . ?
C8A C9A H9A 109.0 . . ?
C8A C9A C10A 108.53(16) . . ?
C10A C9A H9A 109.0 . . ?
C9A C10A H10C 109.1 . . ?
C9A C10A H10D 109.1 . . ?
H10C C10A H10D 107.8 . . ?
C11A C10A C9A 112.57(16) . . ?
C11A C10A H10C 109.1 . . ?
C11A C10A H10D 109.1 . . ?
C12A C11A C10A 120.24(18) . . ?
C16A C11A C10A 120.79(18) . . ?
C16A C11A C12A 118.91(18) . . ?
C11A C12A H12A 119.7 . . ?
C13A C12A C11A 120.62(19) . . ?
C13A C12A H12A 119.7 . . ?
C12A C13A H13A 120.0 . . ?
C14A C13A C12A 120.0(2) . . ?
C14A C13A H13A 120.0 . . ?
C13A C14A H14A 120.0 . . ?
C13A C14A C15A 120.0(2) . . ?
C15A C14A H14A 120.0 . . ?
C14A C15A H15A 120.0 . . ?
C14A C15A C16A 120.1(2) . . ?
C16A C15A H15A 120.0 . . ?
C11A C16A C15A 120.4(2) . . ?
C11A C16A H16A 119.8 . . ?
C15A C16A H16A 119.8 . . ?
C8B O2B H2B 108.5(17) . . ?
C1B N1B H1B 119.5(17) . . ?
C1B N1B C9B 122.16(17) . . ?
C9B N1B H1B 117.1(17) . . ?
O1B C1B N1B 121.21(18) . . ?
O1B C1B C2B 122.61(18) . . ?
N1B C1B C2B 116.18(16) . . ?
C3B C2B C1B 118.43(17) . . ?
C3B C2B C7B 119.30(18) . . ?
C7B C2B C1B 122.27(17) . . ?
C2B C3B H3B 119.8 . . ?
C4B C3B C2B 120.44(19) . . ?
C4B C3B H3B 119.8 . . ?
C3B C4B H4B 120.2 . . ?
C5B C4B C3B 119.54(19) . . ?
C5B C4B H4B 120.2 . . ?
C4B C5B C17B 120.17(19) . . ?
C6B C5B C4B 120.81(19) . . ?
C6B C5B C17B 118.93(18) . . ?
C5B C6B H6B 120.2 . . ?
C5B C6B C7B 119.66(19) . . ?
C7B C6B H6B 120.2 . . ?
C2B C7B H7B 119.9 . . ?
C6B C7B C2B 120.21(19) . . ?
C6B C7B H7B 119.9 . . ?
O2B C8B C9B 113.21(16) . . ?
O3B C8B O2B 123.75(19) . . ?
O3B C8B C9B 123.04(17) . . ?
N1B C9B C8B 109.48(16) . . ?
N1B C9B H9B 109.6 . . ?
N1B C9B C10B 106.38(15) . . ?
C8B C9B H9B 109.6 . . ?
C8B C9B C10B 112.08(17) . . ?
C10B C9B H9B 109.6 . . ?
C9B C10B H10A 108.3 . . ?
C9B C10B H10B 108.3 . . ?
H10A C10B H10B 107.4 . . ?
C11B C10B C9B 115.91(16) . . ?
C11B C10B H10A 108.3 . . ?
C11B C10B H10B 108.3 . . ?
C12B C11B C10B 120.68(19) . . ?
C16B C11B C10B 120.67(19) . . ?
C16B C11B C12B 118.61(19) . . ?
C11B C12B H12B 119.7 . . ?
C13B C12B C11B 120.6(2) . . ?
C13B C12B H12B 119.7 . . ?
C12B C13B H13B 119.8 . . ?
C14B C13B C12B 120.4(2) . . ?
C14B C13B H13B 119.8 . . ?
C13B C14B H14B 120.3 . . ?
C13B C14B C15B 119.4(2) . . ?
C15B C14B H14B 120.3 . . ?
C14B C15B H15B 119.7 . . ?
C14B C15B C16B 120.5(2) . . ?
C16B C15B H15B 119.7 . . ?
C11B C16B C15B 120.5(2) . . ?
C11B C16B H16B 119.8 . . ?
C15B C16B H16B 119.8 . . ?
F1B C17B F2B 106.85(17) . . ?
F1B C17B F3B 105.68(17) . . ?
F1B C17B C5B 113.25(18) . . ?
F2B C17B F3B 106.21(18) . . ?
F2B C17B C5B 112.73(17) . . ?
F3B C17B C5B 111.60(17) . . ?

loop_
_geom_bond_atom_site_label_1
_geom_bond_atom_site_label_2
_geom_bond_distance
_geom_bond_site_symmetry_2
_geom_bond_publ_flag
O1A C1A 1.250(2) . ?
O2A H2A 0.87(3) . ?
O2A C8A 1.318(2) . ?
O3A C8A 1.213(2) . ?
N1A H1A 0.84(3) . ?
N1A C1A 1.335(3) . ?
N1A C9A 1.449(3) . ?
C1A C2A 1.497(3) . ?
C2A C3A 1.392(3) . ?
C2A C7A 1.397(3) . ?
C3A H3A 0.9500 . ?
C3A C4A 1.391(3) . ?
C4A H4A 0.9500 . ?
C4A C5A 1.386(3) . ?
C5A H5A 0.9500 . ?
C5A C6A 1.389(3) . ?
C6A H6A 0.9500 . ?
C6A C7A 1.389(3) . ?
C7A H7A 0.9500 . ?
C8A C9A 1.526(3) . ?
C9A H9A 1.0000 . ?
C9A C10A 1.538(3) . ?
C10A H10C 0.9900 . ?
C10A H10D 0.9900 . ?
C10A C11A 1.509(3) . ?
C11A C12A 1.398(3) . ?
C11A C16A 1.392(3) . ?
C12A H12A 0.9500 . ?
C12A C13A 1.389(3) . ?
C13A H13A 0.9500 . ?
C13A C14A 1.385(3) . ?
C14A H14A 0.9500 . ?
C14A C15A 1.389(3) . ?
C15A H15A 0.9500 . ?
C15A C16A 1.392(3) . ?
C16A H16A 0.9500 . ?
F1B C17B 1.334(3) . ?
F2B C17B 1.339(2) . ?
F3B C17B 1.345(3) . ?
O1B C1B 1.237(2) . ?
O2B H2B 0.92(3) . ?
O2B C8B 1.323(2) . ?
O3B C8B 1.215(2) . ?
N1B H1B 0.86(3) . ?
N1B C1B 1.340(3) . ?
N1B C9B 1.450(2) . ?
C1B C2B 1.505(3) . ?
C2B C3B 1.392(3) . ?
C2B C7B 1.399(3) . ?
C3B H3B 0.9500 . ?
C3B C4B 1.389(3) . ?
C4B H4B 0.9500 . ?
C4B C5B 1.386(3) . ?
C5B C6B 1.383(3) . ?
C5B C17B 1.496(3) . ?
C6B H6B 0.9500 . ?
C6B C7B 1.390(3) . ?
C7B H7B 0.9500 . ?
C8B C9B 1.527(3) . ?
C9B H9B 1.0000 . ?
C9B C10B 1.551(3) . ?
C10B H10A 0.9900 . ?
C10B H10B 0.9900 . ?
C10B C11B 1.504(3) . ?
C11B C12B 1.392(3) . ?
C11B C16B 1.388(3) . ?
C12B H12B 0.9500 . ?
C12B C13B 1.388(3) . ?
C13B H13B 0.9500 . ?
C13B C14B 1.380(3) . ?
C14B H14B 0.9500 . ?
C14B C15B 1.382(3) . ?
C15B H15B 0.9500 . ?
C15B C16B 1.389(3) . ?
C16B H16B 0.9500 . ?

loop_
_geom_hbond_atom_site_label_D
_geom_hbond_atom_site_label_H
_geom_hbond_atom_site_label_A
_geom_hbond_distance_DH
_geom_hbond_distance_HA
_geom_hbond_distance_DA
_geom_hbond_angle_DHA
_geom_hbond_site_symmetry_A
_geom_hbond_publ_flag
O2A H2A O1A 0.87(3) 1.72(3) 2.576(2) 170(3) 2_647 yes
N1A H1A O3B 0.84(3) 2.05(3) 2.870(2) 168(2) . yes
O2B H2B O1B 0.92(3) 1.77(3) 2.681(2) 175(3) 2_556 yes
N1B H1B O3A 0.86(3) 2.18(3) 2.996(2) 159(2) . yes

loop_
_geom_torsion_atom_site_label_1
_geom_torsion_atom_site_label_2
_geom_torsion_atom_site_label_3
_geom_torsion_atom_site_label_4
_geom_torsion
_geom_torsion_site_symmetry_1
_geom_torsion_site_symmetry_2
_geom_torsion_site_symmetry_3
_geom_torsion_site_symmetry_4
_geom_torsion_publ_flag
O1A C1A C2A C3A -15.0(3) . . . . ?
O1A C1A C2A C7A 166.37(19) . . . . ?
O2A C8A C9A N1A -154.84(17) . . . . ?
O2A C8A C9A C10A 83.5(2) . . . . ?
O3A C8A C9A N1A 28.7(3) . . . . ?
O3A C8A C9A C10A -93.0(2) . . . . ?
N1A C1A C2A C3A 164.54(18) . . . . ?
N1A C1A C2A C7A -14.1(3) . . . . ?
N1A C9A C10A C11A 69.4(2) . . . . ?
C1A N1A C9A C8A 69.1(2) . . . . ?
C1A N1A C9A C10A -170.47(17) . . . . ?
C1A C2A C3A C4A -177.59(19) . . . . ?
C1A C2A C7A C6A 177.90(19) . . . . ?
C2A C3A C4A C5A -0.8(3) . . . . ?
C3A C2A C7A C6A -0.8(3) . . . . ?
C3A C4A C5A C6A 0.1(3) . . . . ?
C4A C5A C6A C7A 0.3(3) . . . . ?
C5A C6A C7A C2A 0.1(3) . . . . ?
C7A C2A C3A C4A 1.1(3) . . . . ?
C8A C9A C10A C11A -168.93(16) . . . . ?
C9A N1A C1A O1A 3.3(3) . . . . ?
C9A N1A C1A C2A -176.18(17) . . . . ?
C9A C10A C11A C12A 93.4(2) . . . . ?
C9A C10A C11A C16A -83.7(2) . . . . ?
C10A C11A C12A C13A -177.09(19) . . . . ?
C10A C11A C16A C15A 176.32(19) . . . . ?
C11A C12A C13A C14A 0.5(3) . . . . ?
C12A C11A C16A C15A -0.9(3) . . . . ?
C12A C13A C14A C15A -0.4(3) . . . . ?
C13A C14A C15A C16A -0.3(3) . . . . ?
C14A C15A C16A C11A 1.0(3) . . . . ?
C16A C11A C12A C13A 0.1(3) . . . . ?
O1B C1B C2B C3B 3.0(3) . . . . ?
O1B C1B C2B C7B -176.91(19) . . . . ?
O2B C8B C9B N1B 153.94(17) . . . . ?
O2B C8B C9B C10B -88.3(2) . . . . ?
O3B C8B C9B N1B -26.7(3) . . . . ?
O3B C8B C9B C10B 91.1(2) . . . . ?
N1B C1B C2B C3B -177.27(18) . . . . ?
N1B C1B C2B C7B 2.8(3) . . . . ?
N1B C9B C10B C11B -170.30(18) . . . . ?
C1B N1B C9B C8B -71.7(2) . . . . ?
C1B N1B C9B C10B 167.02(18) . . . . ?
C1B C2B C3B C4B 179.69(19) . . . . ?
C1B C2B C7B C6B -178.71(19) . . . . ?
C2B C3B C4B C5B -0.9(3) . . . . ?
C3B C2B C7B C6B 1.4(3) . . . . ?
C3B C4B C5B C6B 1.3(3) . . . . ?
C3B C4B C5B C17B 177.86(19) . . . . ?
C4B C5B C6B C7B -0.3(3) . . . . ?
C4B C5B C17B F1B 149.3(2) . . . . ?
C4B C5B C17B F2B 27.8(3) . . . . ?
C4B C5B C17B F3B -91.6(2) . . . . ?
C5B C6B C7B C2B -1.0(3) . . . . ?
C6B C5B C17B F1B -34.1(3) . . . . ?
C6B C5B C17B F2B -155.54(19) . . . . ?
C6B C5B C17B F3B 85.0(2) . . . . ?
C7B C2B C3B C4B -0.4(3) . . . . ?
C8B C9B C10B C11B 70.1(2) . . . . ?
C9B N1B C1B O1B 0.1(3) . . . . ?
C9B N1B C1B C2B -179.60(17) . . . . ?
C9B C10B C11B C12B 80.2(2) . . . . ?
C9B C10B C11B C16B -102.2(2) . . . . ?
C10B C11B C12B C13B 178.87(18) . . . . ?
C10B C11B C16B C15B -178.4(2) . . . . ?
C11B C12B C13B C14B -1.0(3) . . . . ?
C12B C11B C16B C15B -0.7(3) . . . . ?
C12B C13B C14B C15B 0.2(3) . . . . ?
C13B C14B C15B C16B 0.3(4) . . . . ?
C14B C15B C16B C11B 0.0(4) . . . . ?
C16B C11B C12B C13B 1.2(3) . . . . ?
C17B C5B C6B C7B -176.93(19) . . . . ?
